data_1559242
loop_
_publ_author_name
'Fischer, Fabian'
'Pientka, Tobias'
'Jiao, Haijun'
'Spannenberg, Anke'
'Hapke, Marko'

_publ_section_title
;
 CpCo(i) precatalysts for [2 + 2 + 2] cycloaddition reactions: synthesis
 and reactivity
;
_journal_issue 23
_journal_name_full 'Catalysis Science &amp; Technology'
_journal_page_first 8005
_journal_page_last 8014
_journal_paper_doi 10.1039/D0CY00876A
_journal_volume 10
_journal_year 2020
_chemical_formula_sum 'C27 H40 Co O6 P'
_chemical_formula_weight 550.49
_space_group_crystal_system monoclinic
_space_group_IT_number 14
_space_group_name_Hall '-P 2ybc'
_space_group_name_H-M_alt 'P 1 21/c 1'
_atom_sites_solution_hydrogens mixed
_audit_creation_method SHELXL-2014/7
_audit_update_record
;
2019-10-02 deposited with the CCDC.	2020-09-24 downloaded from the CCDC.
;
_cell_angle_alpha 90
_cell_angle_beta 93.0410(14)
_cell_angle_gamma 90
_cell_formula_units_Z 4
_cell_length_a 9.3420(4)
_cell_length_b 12.6826(6)
_cell_length_c 22.4709(10)
_cell_measurement_reflns_used 9754
_cell_measurement_temperature 150(2)
_cell_measurement_theta_max 28.65
_cell_measurement_theta_min 2.82
_cell_volume 2658.6(2)
_computing_cell_refinement 'SAINT (Bruker, 2013)'
_computing_data_collection 'APEX2 (Bruker, 2014)'
_computing_data_reduction SAINT
_computing_structure_refinement 'SHELXL-2014/7 (Sheldrick, 2015)'
_computing_structure_solution 'SHELXS-97 (Sheldrick, 2008)'
_diffrn_ambient_temperature 150(2)
_diffrn_detector_area_resol_mean 8.3333
_diffrn_measured_fraction_theta_full 0.999
_diffrn_measured_fraction_theta_max 0.999
_diffrn_measurement_device_type 'Bruker APEX-II CCD'
_diffrn_measurement_method '\f and \w scans'
_diffrn_radiation_type MoK\a
_diffrn_radiation_wavelength 0.71073
_diffrn_reflns_av_R_equivalents 0.0248
_diffrn_reflns_av_unetI/netI 0.0139
_diffrn_reflns_Laue_measured_fraction_full 0.999
_diffrn_reflns_Laue_measured_fraction_max 0.999
_diffrn_reflns_limit_h_max 11
_diffrn_reflns_limit_h_min -11
_diffrn_reflns_limit_k_max 16
_diffrn_reflns_limit_k_min -16
_diffrn_reflns_limit_l_max 28
_diffrn_reflns_limit_l_min -28
_diffrn_reflns_number 47801
_diffrn_reflns_point_group_measured_fraction_full 0.999
_diffrn_reflns_point_group_measured_fraction_max 0.999
_diffrn_reflns_theta_full 25.242
_diffrn_reflns_theta_max 26.998
_diffrn_reflns_theta_min 1.815
_diffrn_source 'fine-focus sealed tube'
_exptl_absorpt_coefficient_mu 0.745
_exptl_absorpt_correction_T_max 0.90
_exptl_absorpt_correction_T_min 0.83
_exptl_absorpt_correction_type multi-scan
_exptl_absorpt_process_details 'SADABS (Bruker, 2014)'
_exptl_crystal_colour red
_exptl_crystal_density_diffrn 1.375
_exptl_crystal_description 'part of a needle'
_exptl_crystal_F_000 1168
_exptl_crystal_size_max 0.495
_exptl_crystal_size_mid 0.152
_exptl_crystal_size_min 0.141
_refine_diff_density_max 0.327
_refine_diff_density_min -0.226
_refine_diff_density_rms 0.049
_refine_ls_extinction_method none
_refine_ls_goodness_of_fit_ref 1.092
_refine_ls_hydrogen_treatment mixed
_refine_ls_matrix_type full
_refine_ls_number_parameters 324
_refine_ls_number_reflns 5793
_refine_ls_number_restraints 0
_refine_ls_restrained_S_all 1.092
_refine_ls_R_factor_all 0.0335
_refine_ls_R_factor_gt 0.0304
_refine_ls_shift/su_max 0.001
_refine_ls_shift/su_mean 0.000
_refine_ls_structure_factor_coef Fsqd
_refine_ls_weighting_details 'w=1/[\s^2^(Fo^2^)+(0.0236P)^2^+2.5938P] where P=(Fo^2^+2Fc^2^)/3'
_refine_ls_weighting_scheme calc
_refine_ls_wR_factor_gt 0.0750
_refine_ls_wR_factor_ref 0.0766
_reflns_Friedel_coverage 0.000
_reflns_number_gt 5321
_reflns_number_total 5793
_reflns_threshold_expression 'I > 2\s(I)'
_cod_data_source_file d0cy00876a2.cif
_cod_data_source_block AX1106
_cod_depositor_comments 'Adding full bibliography for 1559240--1559245.cif.'
_cod_original_sg_symbol_H-M 'P 21/c'
_cod_database_code 1559242
_shelx_shelxl_version_number 2014/7
_shelx_space_group_comment
;
The symmetry employed for this shelxl refinement is uniquely defined
by the following loop, which should always be used as a source of
symmetry information in preference to the above space-group names.
They are only intended as comments.
;

loop_
_space_group_symop_operation_xyz
'x, y, z'
'-x, y+1/2, -z+1/2'
'-x, -y, -z'
'x, -y-1/2, z-1/2'

loop_
_atom_site_label
_atom_site_type_symbol
_atom_site_fract_x
_atom_site_fract_y
_atom_site_fract_z
_atom_site_U_iso_or_equiv
_atom_site_adp_type
_atom_site_occupancy
_atom_site_site_symmetry_order
_atom_site_calc_flag
_atom_site_refinement_flags_posn
_atom_site_refinement_flags_adp
_atom_site_refinement_flags_occupancy
_atom_site_disorder_assembly
_atom_site_disorder_group
C1 C 0.1708(2) 0.51265(15) 0.15216(9) 0.0318(4) Uani 1 1 d . . . . .
C2 C 0.32419(19) 0.51895(14) 0.14234(8) 0.0234(3) Uani 1 1 d . . . . .
C3 C 0.39806(19) 0.51371(14) 0.19984(8) 0.0231(3) Uani 1 1 d . . . . .
C4 C 0.2891(2) 0.50555(15) 0.24380(9) 0.0301(4) Uani 1 1 d . . . . .
C5 C 0.3968(2) 0.77539(16) 0.23375(9) 0.0330(4) Uani 1 1 d . . . . .
H5 H 0.4499 0.7738 0.2710 0.040 Uiso 1 1 calc R U . . .
C6 C 0.2581(2) 0.73624(15) 0.22247(9) 0.0334(4) Uani 1 1 d . . . . .
H6 H 0.2012 0.7027 0.2507 0.040 Uiso 1 1 calc R U . . .
C7 C 0.2169(2) 0.75491(16) 0.16225(10) 0.0375(5) Uani 1 1 d . . . . .
H7 H 0.1274 0.7368 0.1429 0.045 Uiso 1 1 calc R U . . .
C8 C 0.3316(3) 0.80520(16) 0.13575(9) 0.0381(5) Uani 1 1 d . . . . .
H8 H 0.3339 0.8270 0.0954 0.046 Uiso 1 1 calc R U . . .
C9 C 0.4436(2) 0.81734(15) 0.18058(10) 0.0352(5) Uani 1 1 d . . . . .
H9 H 0.5345 0.8485 0.1753 0.042 Uiso 1 1 calc R U . . .
C10 C 0.71097(18) 0.45728(14) 0.08009(8) 0.0230(3) Uani 1 1 d . . . . .
H10 H 0.7969 0.4748 0.1067 0.028 Uiso 1 1 calc R U . . .
C11 C 0.7542(3) 0.44519(16) 0.01689(9) 0.0380(5) Uani 1 1 d . . . . .
H11A H 0.8020 0.5104 0.0041 0.046 Uiso 1 1 calc R U . . .
H11B H 0.6678 0.4339 -0.0098 0.046 Uiso 1 1 calc R U . . .
C12 C 0.8563(3) 0.35153(17) 0.01207(11) 0.0417(5) Uani 1 1 d . . . . .
H12A H 0.8809 0.3427 -0.0300 0.050 Uiso 1 1 calc R U . . .
H12B H 0.9461 0.3658 0.0361 0.050 Uiso 1 1 calc R U . . .
C13 C 0.7895(2) 0.25134(16) 0.03362(9) 0.0357(5) Uani 1 1 d . . . . .
H13A H 0.8596 0.1929 0.0321 0.043 Uiso 1 1 calc R U . . .
H13B H 0.7052 0.2331 0.0071 0.043 Uiso 1 1 calc R U . . .
C14 C 0.7434(3) 0.26431(18) 0.09693(11) 0.0464(6) Uani 1 1 d . . . . .
H14A H 0.8291 0.2750 0.1241 0.056 Uiso 1 1 calc R U . . .
H14B H 0.6944 0.1994 0.1094 0.056 Uiso 1 1 calc R U . . .
C15 C 0.6420(2) 0.35872(16) 0.10150(10) 0.0372(5) Uani 1 1 d . . . . .
H15A H 0.5524 0.3451 0.0772 0.045 Uiso 1 1 calc R U . . .
H15B H 0.6170 0.3680 0.1434 0.045 Uiso 1 1 calc R U . . .
C16 C 0.7744(2) 0.74521(15) 0.05938(9) 0.0294(4) Uani 1 1 d . . . . .
H16 H 0.8367 0.6827 0.0689 0.035 Uiso 1 1 calc R U . . .
C17 C 0.7335(2) 0.74749(16) -0.00654(9) 0.0349(4) Uani 1 1 d . . . . .
H17A H 0.6749 0.6846 -0.0172 0.042 Uiso 1 1 calc R U . . .
H17B H 0.8216 0.7444 -0.0291 0.042 Uiso 1 1 calc R U . . .
C18 C 0.6494(3) 0.84640(18) -0.02439(10) 0.0404(5) Uani 1 1 d . . . . .
H18A H 0.6310 0.8473 -0.0682 0.048 Uiso 1 1 calc R U . . .
H18B H 0.5556 0.8450 -0.0058 0.048 Uiso 1 1 calc R U . . .
C19 C 0.7300(3) 0.94584(17) -0.00511(10) 0.0426(5) Uani 1 1 d . . . . .
H19A H 0.6700 1.0084 -0.0151 0.051 Uiso 1 1 calc R U . . .
H19B H 0.8190 0.9514 -0.0270 0.051 Uiso 1 1 calc R U . . .
C20 C 0.7676(3) 0.94403(16) 0.06183(10) 0.0425(5) Uani 1 1 d . . . . .
H20A H 0.8257 1.0070 0.0730 0.051 Uiso 1 1 calc R U . . .
H20B H 0.6784 0.9469 0.0837 0.051 Uiso 1 1 calc R U . . .
C21 C 0.8509(2) 0.84537(17) 0.07989(9) 0.0371(5) Uani 1 1 d . . . . .
H21A H 0.8661 0.8439 0.1238 0.044 Uiso 1 1 calc R U . . .
H21B H 0.9461 0.8479 0.0626 0.044 Uiso 1 1 calc R U . . .
C22 C 0.74578(18) 0.62775(14) 0.23439(7) 0.0227(3) Uani 1 1 d . . . . .
H22 H 0.6479 0.6399 0.2490 0.027 Uiso 1 1 calc R U . . .
C23 C 0.8379(2) 0.72369(15) 0.24766(9) 0.0310(4) Uani 1 1 d . . . . .
H23A H 0.7903 0.7870 0.2301 0.037 Uiso 1 1 calc R U . . .
H23B H 0.9313 0.7151 0.2294 0.037 Uiso 1 1 calc R U . . .
C24 C 0.8624(3) 0.73859(16) 0.31488(9) 0.0377(5) Uani 1 1 d . . . . .
H24A H 0.9283 0.7987 0.3228 0.045 Uiso 1 1 calc R U . . .
H24B H 0.7701 0.7553 0.3324 0.045 Uiso 1 1 calc R U . . .
C25 C 0.9258(2) 0.63986(16) 0.34402(9) 0.0328(4) Uani 1 1 d . . . . .
H25A H 1.0228 0.6277 0.3297 0.039 Uiso 1 1 calc R U . . .
H25B H 0.9353 0.6501 0.3877 0.039 Uiso 1 1 calc R U . . .
C26 C 0.8330(2) 0.54421(17) 0.33005(9) 0.0347(4) Uani 1 1 d . . . . .
H26A H 0.7393 0.5531 0.3481 0.042 Uiso 1 1 calc R U . . .
H26B H 0.8798 0.4807 0.3477 0.042 Uiso 1 1 calc R U . . .
C27 C 0.8093(2) 0.52921(15) 0.26303(9) 0.0283(4) Uani 1 1 d . . . . .
H27A H 0.9018 0.5129 0.2455 0.034 Uiso 1 1 calc R U . . .
H27B H 0.7437 0.4690 0.2549 0.034 Uiso 1 1 calc R U . . .
Co1 Co 0.39995(2) 0.66041(2) 0.16793(2) 0.01857(7) Uani 1 1 d . . . . .
O1 O 0.15371(14) 0.50874(11) 0.21376(7) 0.0343(3) Uani 1 1 d . . . . .
O2 O 0.06784(15) 0.50954(13) 0.11841(8) 0.0463(4) Uani 1 1 d . . . . .
O3 O 0.29664(18) 0.49623(13) 0.29670(6) 0.0433(4) Uani 1 1 d . . . . .
O4 O 0.60624(13) 0.54334(10) 0.08117(5) 0.0231(3) Uani 1 1 d . . . . .
O5 O 0.64274(15) 0.73821(10) 0.09176(6) 0.0319(3) Uani 1 1 d . . . . .
O6 O 0.73497(13) 0.61004(12) 0.17055(5) 0.0312(3) Uani 1 1 d . . . . .
P1 P 0.59891(4) 0.63694(3) 0.12766(2) 0.01872(10) Uani 1 1 d . . . . .
H2 H 0.355(2) 0.4957(15) 0.1076(9) 0.019(5) Uiso 1 1 d . . . . .
H3 H 0.487(2) 0.4812(17) 0.2084(9) 0.027(5) Uiso 1 1 d . . . . .

loop_
_atom_site_aniso_label
_atom_site_aniso_U_11
_atom_site_aniso_U_22
_atom_site_aniso_U_33
_atom_site_aniso_U_23
_atom_site_aniso_U_13
_atom_site_aniso_U_12
C1 0.0251(10) 0.0266(10) 0.0437(11) 0.0016(8) 0.0027(8) -0.0044(8)
C2 0.0215(8) 0.0215(8) 0.0274(9) -0.0008(7) 0.0036(7) -0.0016(7)
C3 0.0214(9) 0.0205(8) 0.0278(9) 0.0019(7) 0.0051(7) 0.0028(7)
C4 0.0313(10) 0.0232(9) 0.0369(10) 0.0058(8) 0.0110(8) 0.0036(8)
C5 0.0354(10) 0.0308(10) 0.0327(10) -0.0120(8) 0.0024(8) 0.0094(8)
C6 0.0338(10) 0.0257(9) 0.0425(11) -0.0012(8) 0.0193(9) 0.0079(8)
C7 0.0273(10) 0.0309(10) 0.0534(13) -0.0089(9) -0.0057(9) 0.0133(8)
C8 0.0600(14) 0.0234(9) 0.0317(10) 0.0032(8) 0.0098(9) 0.0160(9)
C9 0.0327(10) 0.0189(9) 0.0555(13) -0.0117(8) 0.0183(9) -0.0017(8)
C10 0.0196(8) 0.0227(8) 0.0264(8) -0.0066(7) -0.0010(6) 0.0061(7)
C11 0.0512(13) 0.0260(10) 0.0391(11) 0.0012(8) 0.0251(10) 0.0075(9)
C12 0.0453(13) 0.0326(11) 0.0495(13) -0.0072(9) 0.0231(10) 0.0075(9)
C13 0.0420(12) 0.0255(10) 0.0396(11) -0.0076(8) 0.0028(9) 0.0074(9)
C14 0.0646(16) 0.0300(11) 0.0461(13) 0.0088(9) 0.0166(11) 0.0183(11)
C15 0.0458(12) 0.0286(10) 0.0389(11) 0.0062(8) 0.0189(9) 0.0094(9)
C16 0.0272(9) 0.0273(9) 0.0351(10) 0.0034(8) 0.0151(8) -0.0008(7)
C17 0.0394(11) 0.0312(10) 0.0353(10) -0.0040(8) 0.0130(9) -0.0033(9)
C18 0.0460(13) 0.0409(12) 0.0345(11) 0.0055(9) 0.0051(9) 0.0017(10)
C19 0.0629(15) 0.0298(11) 0.0362(11) 0.0074(9) 0.0138(10) -0.0003(10)
C20 0.0671(16) 0.0254(10) 0.0360(11) -0.0005(8) 0.0132(10) -0.0096(10)
C21 0.0426(12) 0.0372(11) 0.0320(10) 0.0037(8) 0.0076(9) -0.0126(9)
C22 0.0183(8) 0.0291(9) 0.0209(8) -0.0058(7) 0.0014(6) 0.0005(7)
C23 0.0369(10) 0.0251(9) 0.0302(10) 0.0031(7) -0.0057(8) -0.0042(8)
C24 0.0492(13) 0.0277(10) 0.0348(11) -0.0072(8) -0.0118(9) -0.0003(9)
C25 0.0370(11) 0.0347(11) 0.0260(9) 0.0003(8) -0.0059(8) -0.0028(8)
C26 0.0344(11) 0.0333(11) 0.0361(10) 0.0092(8) -0.0010(8) -0.0062(9)
C27 0.0230(9) 0.0228(9) 0.0387(10) -0.0035(8) -0.0012(7) -0.0038(7)
Co1 0.01623(11) 0.01858(12) 0.02118(12) -0.00056(9) 0.00358(8) 0.00131(8)
O1 0.0242(7) 0.0335(7) 0.0466(8) 0.0046(6) 0.0144(6) -0.0019(6)
O2 0.0239(7) 0.0511(10) 0.0629(10) -0.0002(8) -0.0076(7) -0.0095(7)
O3 0.0540(10) 0.0455(9) 0.0319(8) 0.0126(7) 0.0170(7) 0.0105(7)
O4 0.0217(6) 0.0240(6) 0.0235(6) -0.0056(5) -0.0010(5) 0.0058(5)
O5 0.0322(7) 0.0222(6) 0.0435(8) 0.0055(6) 0.0215(6) 0.0026(5)
O6 0.0189(6) 0.0528(9) 0.0219(6) -0.0113(6) -0.0001(5) 0.0061(6)
P1 0.0177(2) 0.0189(2) 0.0199(2) -0.00136(16) 0.00419(15) -0.00025(16)

loop_
_atom_type_symbol
_atom_type_description
_atom_type_scat_dispersion_real
_atom_type_scat_dispersion_imag
_atom_type_scat_source
C C 0.0033 0.0016 'International Tables Vol C Tables 4.2.6.8 and 6.1.1.4'
H H 0.0000 0.0000 'International Tables Vol C Tables 4.2.6.8 and 6.1.1.4'
O O 0.0106 0.0060 'International Tables Vol C Tables 4.2.6.8 and 6.1.1.4'
P P 0.1023 0.0942 'International Tables Vol C Tables 4.2.6.8 and 6.1.1.4'
Co Co 0.3494 0.9721 'International Tables Vol C Tables 4.2.6.8 and 6.1.1.4'

loop_
_geom_angle_atom_site_label_1
_geom_angle_atom_site_label_2
_geom_angle_atom_site_label_3
_geom_angle
_geom_angle_site_symmetry_1
_geom_angle_site_symmetry_3
_geom_angle_publ_flag
O2 C1 O1 119.72(18) . . ?
O2 C1 C2 132.0(2) . . ?
O1 C1 C2 108.32(16) . . ?
C3 C2 C1 106.85(16) . . ?
C3 C2 Co1 68.70(10) . . ?
C1 C2 Co1 109.86(13) . . ?
C3 C2 H2 127.5(13) . . ?
C1 C2 H2 118.3(12) . . ?
Co1 C2 H2 114.9(13) . . ?
C2 C3 C4 107.08(16) . . ?
C2 C3 Co1 69.25(10) . . ?
C4 C3 Co1 109.23(12) . . ?
C2 C3 H3 125.6(12) . . ?
C4 C3 H3 118.2(12) . . ?
Co1 C3 H3 117.3(13) . . ?
O3 C4 O1 119.09(17) . . ?
O3 C4 C3 132.5(2) . . ?
O1 C4 C3 108.42(16) . . ?
C6 C5 C9 108.01(19) . . ?
C6 C5 Co1 70.73(11) . . ?
C9 C5 Co1 69.03(11) . . ?
C6 C5 H5 126.0 . . ?
C9 C5 H5 126.0 . . ?
Co1 C5 H5 125.8 . . ?
C5 C6 C7 108.53(18) . . ?
C5 C6 Co1 70.04(11) . . ?
C7 C6 Co1 70.28(11) . . ?
C5 C6 H6 125.7 . . ?
C7 C6 H6 125.7 . . ?
Co1 C6 H6 125.5 . . ?
C8 C7 C6 107.94(19) . . ?
C8 C7 Co1 69.26(11) . . ?
C6 C7 Co1 70.32(11) . . ?
C8 C7 H7 126.0 . . ?
C6 C7 H7 126.0 . . ?
Co1 C7 H7 126.0 . . ?
C7 C8 C9 107.33(18) . . ?
C7 C8 Co1 71.12(11) . . ?
C9 C8 Co1 69.24(11) . . ?
C7 C8 H8 126.3 . . ?
C9 C8 H8 126.3 . . ?
Co1 C8 H8 124.9 . . ?
C5 C9 C8 108.19(18) . . ?
C5 C9 Co1 71.34(11) . . ?
C8 C9 Co1 70.30(11) . . ?
C5 C9 H9 125.9 . . ?
C8 C9 H9 125.9 . . ?
Co1 C9 H9 124.1 . . ?
O4 C10 C15 108.50(14) . . ?
O4 C10 C11 107.69(14) . . ?
C15 C10 C11 111.08(16) . . ?
O4 C10 H10 109.8 . . ?
C15 C10 H10 109.8 . . ?
C11 C10 H10 109.8 . . ?
C10 C11 C12 110.20(18) . . ?
C10 C11 H11A 109.6 . . ?
C12 C11 H11A 109.6 . . ?
C10 C11 H11B 109.6 . . ?
C12 C11 H11B 109.6 . . ?
H11A C11 H11B 108.1 . . ?
C13 C12 C11 111.16(18) . . ?
C13 C12 H12A 109.4 . . ?
C11 C12 H12A 109.4 . . ?
C13 C12 H12B 109.4 . . ?
C11 C12 H12B 109.4 . . ?
H12A C12 H12B 108.0 . . ?
C12 C13 C14 110.67(18) . . ?
C12 C13 H13A 109.5 . . ?
C14 C13 H13A 109.5 . . ?
C12 C13 H13B 109.5 . . ?
C14 C13 H13B 109.5 . . ?
H13A C13 H13B 108.1 . . ?
C13 C14 C15 110.76(18) . . ?
C13 C14 H14A 109.5 . . ?
C15 C14 H14A 109.5 . . ?
C13 C14 H14B 109.5 . . ?
C15 C14 H14B 109.5 . . ?
H14A C14 H14B 108.1 . . ?
C10 C15 C14 110.63(17) . . ?
C10 C15 H15A 109.5 . . ?
C14 C15 H15A 109.5 . . ?
C10 C15 H15B 109.5 . . ?
C14 C15 H15B 109.5 . . ?
H15A C15 H15B 108.1 . . ?
O5 C16 C17 108.26(16) . . ?
O5 C16 C21 107.11(15) . . ?
C17 C16 C21 111.85(16) . . ?
O5 C16 H16 109.9 . . ?
C17 C16 H16 109.9 . . ?
C21 C16 H16 109.9 . . ?
C16 C17 C18 111.98(17) . . ?
C16 C17 H17A 109.2 . . ?
C18 C17 H17A 109.2 . . ?
C16 C17 H17B 109.2 . . ?
C18 C17 H17B 109.2 . . ?
H17A C17 H17B 107.9 . . ?
C19 C18 C17 111.54(19) . . ?
C19 C18 H18A 109.3 . . ?
C17 C18 H18A 109.3 . . ?
C19 C18 H18B 109.3 . . ?
C17 C18 H18B 109.3 . . ?
H18A C18 H18B 108.0 . . ?
C18 C19 C20 110.67(17) . . ?
C18 C19 H19A 109.5 . . ?
C20 C19 H19A 109.5 . . ?
C18 C19 H19B 109.5 . . ?
C20 C19 H19B 109.5 . . ?
H19A C19 H19B 108.1 . . ?
C21 C20 C19 111.34(18) . . ?
C21 C20 H20A 109.4 . . ?
C19 C20 H20A 109.4 . . ?
C21 C20 H20B 109.4 . . ?
C19 C20 H20B 109.4 . . ?
H20A C20 H20B 108.0 . . ?
C20 C21 C16 112.52(18) . . ?
C20 C21 H21A 109.1 . . ?
C16 C21 H21A 109.1 . . ?
C20 C21 H21B 109.1 . . ?
C16 C21 H21B 109.1 . . ?
H21A C21 H21B 107.8 . . ?
O6 C22 C23 109.20(15) . . ?
O6 C22 C27 107.34(14) . . ?
C23 C22 C27 112.03(14) . . ?
O6 C22 H22 109.4 . . ?
C23 C22 H22 109.4 . . ?
C27 C22 H22 109.4 . . ?
C22 C23 C24 110.41(16) . . ?
C22 C23 H23A 109.6 . . ?
C24 C23 H23A 109.6 . . ?
C22 C23 H23B 109.6 . . ?
C24 C23 H23B 109.6 . . ?
H23A C23 H23B 108.1 . . ?
C25 C24 C23 111.04(17) . . ?
C25 C24 H24A 109.4 . . ?
C23 C24 H24A 109.4 . . ?
C25 C24 H24B 109.4 . . ?
C23 C24 H24B 109.4 . . ?
H24A C24 H24B 108.0 . . ?
C26 C25 C24 111.41(16) . . ?
C26 C25 H25A 109.3 . . ?
C24 C25 H25A 109.3 . . ?
C26 C25 H25B 109.3 . . ?
C24 C25 H25B 109.3 . . ?
H25A C25 H25B 108.0 . . ?
C25 C26 C27 110.92(16) . . ?
C25 C26 H26A 109.5 . . ?
C27 C26 H26A 109.5 . . ?
C25 C26 H26B 109.5 . . ?
C27 C26 H26B 109.5 . . ?
H26A C26 H26B 108.0 . . ?
C22 C27 C26 110.54(15) . . ?
C22 C27 H27A 109.5 . . ?
C26 C27 H27A 109.5 . . ?
C22 C27 H27B 109.5 . . ?
C26 C27 H27B 109.5 . . ?
H27A C27 H27B 108.1 . . ?
C3 Co1 C2 42.05(7) . . ?
C3 Co1 C9 149.55(9) . . ?
C2 Co1 C9 167.27(8) . . ?
C3 Co1 C8 161.48(9) . . ?
C2 Co1 C8 126.81(8) . . ?
C9 Co1 C8 40.46(9) . . ?
C3 Co1 C5 113.45(8) . . ?
C2 Co1 C5 144.60(8) . . ?
C9 Co1 C5 39.63(8) . . ?
C8 Co1 C5 66.98(8) . . ?
C3 Co1 C7 122.34(8) . . ?
C2 Co1 C7 102.77(8) . . ?
C9 Co1 C7 66.86(8) . . ?
C8 Co1 C7 39.62(9) . . ?
C5 Co1 C7 66.29(8) . . ?
C3 Co1 C6 101.58(7) . . ?
C2 Co1 C6 110.84(8) . . ?
C9 Co1 C6 66.35(8) . . ?
C8 Co1 C6 66.50(8) . . ?
C5 Co1 C6 39.23(8) . . ?
C7 Co1 C6 39.40(8) . . ?
C3 Co1 P1 92.69(5) . . ?
C2 Co1 P1 93.20(5) . . ?
C9 Co1 P1 91.31(6) . . ?
C8 Co1 P1 103.66(7) . . ?
C5 Co1 P1 116.48(6) . . ?
C7 Co1 P1 141.70(7) . . ?
C6 Co1 P1 155.39(6) . . ?
C4 O1 C1 109.20(14) . . ?
C10 O4 P1 128.33(10) . . ?
C16 O5 P1 123.33(12) . . ?
C22 O6 P1 125.27(11) . . ?
O5 P1 O4 104.50(7) . . ?
O5 P1 O6 105.24(8) . . ?
O4 P1 O6 100.23(7) . . ?
O5 P1 Co1 111.00(5) . . ?
O4 P1 Co1 116.98(5) . . ?
O6 P1 Co1 117.36(5) . . ?

loop_
_geom_bond_atom_site_label_1
_geom_bond_atom_site_label_2
_geom_bond_distance
_geom_bond_site_symmetry_2
_geom_bond_publ_flag
C1 O2 1.194(2) . ?
C1 O1 1.403(2) . ?
C1 C2 1.464(3) . ?
C2 C3 1.434(3) . ?
C2 Co1 2.0018(18) . ?
C2 H2 0.90(2) . ?
C3 C4 1.459(2) . ?
C3 Co1 1.9944(18) . ?
C3 H3 0.94(2) . ?
C4 O3 1.193(2) . ?
C4 O1 1.402(2) . ?
C5 C6 1.398(3) . ?
C5 C9 1.399(3) . ?
C5 Co1 2.0783(19) . ?
C5 H5 0.9500 . ?
C6 C7 1.407(3) . ?
C6 Co1 2.0872(18) . ?
C6 H6 0.9500 . ?
C7 C8 1.406(3) . ?
C7 Co1 2.0867(19) . ?
C7 H7 0.9500 . ?
C8 C9 1.422(3) . ?
C8 Co1 2.062(2) . ?
C8 H8 0.9500 . ?
C9 Co1 2.0484(19) . ?
C9 H9 0.9500 . ?
C10 O4 1.467(2) . ?
C10 C15 1.497(3) . ?
C10 C11 1.505(3) . ?
C10 H10 1.0000 . ?
C11 C12 1.531(3) . ?
C11 H11A 0.9900 . ?
C11 H11B 0.9900 . ?
C12 C13 1.507(3) . ?
C12 H12A 0.9900 . ?
C12 H12B 0.9900 . ?
C13 C14 1.517(3) . ?
C13 H13A 0.9900 . ?
C13 H13B 0.9900 . ?
C14 C15 1.534(3) . ?
C14 H14A 0.9900 . ?
C14 H14B 0.9900 . ?
C15 H15A 0.9900 . ?
C15 H15B 0.9900 . ?
C16 O5 1.464(2) . ?
C16 C17 1.510(3) . ?
C16 C21 1.517(3) . ?
C16 H16 1.0000 . ?
C17 C18 1.523(3) . ?
C17 H17A 0.9900 . ?
C17 H17B 0.9900 . ?
C18 C19 1.520(3) . ?
C18 H18A 0.9900 . ?
C18 H18B 0.9900 . ?
C19 C20 1.527(3) . ?
C19 H19A 0.9900 . ?
C19 H19B 0.9900 . ?
C20 C21 1.517(3) . ?
C20 H20A 0.9900 . ?
C20 H20B 0.9900 . ?
C21 H21A 0.9900 . ?
C21 H21B 0.9900 . ?
C22 O6 1.450(2) . ?
C22 C23 1.511(3) . ?
C22 C27 1.512(3) . ?
C22 H22 1.0000 . ?
C23 C24 1.527(3) . ?
C23 H23A 0.9900 . ?
C23 H23B 0.9900 . ?
C24 C25 1.519(3) . ?
C24 H24A 0.9900 . ?
C24 H24B 0.9900 . ?
C25 C26 1.514(3) . ?
C25 H25A 0.9900 . ?
C25 H25B 0.9900 . ?
C26 C27 1.522(3) . ?
C26 H26A 0.9900 . ?
C26 H26B 0.9900 . ?
C27 H27A 0.9900 . ?
C27 H27B 0.9900 . ?
Co1 P1 2.1308(5) . ?
O4 P1 1.5853(12) . ?
O5 P1 1.5821(13) . ?
O6 P1 1.5909(13) . ?

loop_
_geom_torsion_atom_site_label_1
_geom_torsion_atom_site_label_2
_geom_torsion_atom_site_label_3
_geom_torsion_atom_site_label_4
_geom_torsion
_geom_torsion_site_symmetry_1
_geom_torsion_site_symmetry_2
_geom_torsion_site_symmetry_3
_geom_torsion_site_symmetry_4
_geom_torsion_publ_flag
O2 C1 C2 C3 -176.5(2) . . . . ?
O1 C1 C2 C3 2.6(2) . . . . ?
O2 C1 C2 Co1 110.6(2) . . . . ?
O1 C1 C2 Co1 -70.26(16) . . . . ?
C1 C2 C3 C4 -0.6(2) . . . . ?
Co1 C2 C3 C4 104.60(13) . . . . ?
C1 C2 C3 Co1 -105.24(14) . . . . ?
C2 C3 C4 O3 177.5(2) . . . . ?
Co1 C3 C4 O3 -109.0(2) . . . . ?
C2 C3 C4 O1 -1.6(2) . . . . ?
Co1 C3 C4 O1 71.85(16) . . . . ?
C9 C5 C6 C7 -0.8(2) . . . . ?
Co1 C5 C6 C7 -59.97(13) . . . . ?
C9 C5 C6 Co1 59.19(13) . . . . ?
C5 C6 C7 C8 0.6(2) . . . . ?
Co1 C6 C7 C8 -59.26(14) . . . . ?
C5 C6 C7 Co1 59.83(13) . . . . ?
C6 C7 C8 C9 -0.1(2) . . . . ?
Co1 C7 C8 C9 -60.05(13) . . . . ?
C6 C7 C8 Co1 59.93(13) . . . . ?
C6 C5 C9 C8 0.7(2) . . . . ?
Co1 C5 C9 C8 60.96(13) . . . . ?
C6 C5 C9 Co1 -60.25(13) . . . . ?
C7 C8 C9 C5 -0.4(2) . . . . ?
Co1 C8 C9 C5 -61.62(13) . . . . ?
C7 C8 C9 Co1 61.26(14) . . . . ?
O4 C10 C11 C12 -176.32(16) . . . . ?
C15 C10 C11 C12 -57.6(2) . . . . ?
C10 C11 C12 C13 56.9(3) . . . . ?
C11 C12 C13 C14 -56.1(3) . . . . ?
C12 C13 C14 C15 55.6(3) . . . . ?
O4 C10 C15 C14 175.85(17) . . . . ?
C11 C10 C15 C14 57.7(2) . . . . ?
C13 C14 C15 C10 -56.4(3) . . . . ?
O5 C16 C17 C18 65.0(2) . . . . ?
C21 C16 C17 C18 -52.8(2) . . . . ?
C16 C17 C18 C19 54.9(2) . . . . ?
C17 C18 C19 C20 -55.7(3) . . . . ?
C18 C19 C20 C21 55.2(3) . . . . ?
C19 C20 C21 C16 -54.0(2) . . . . ?
O5 C16 C21 C20 -65.8(2) . . . . ?
C17 C16 C21 C20 52.7(2) . . . . ?
O6 C22 C23 C24 -174.91(15) . . . . ?
C27 C22 C23 C24 -56.1(2) . . . . ?
C22 C23 C24 C25 55.2(2) . . . . ?
C23 C24 C25 C26 -55.7(2) . . . . ?
C24 C25 C26 C27 56.0(2) . . . . ?
O6 C22 C27 C26 176.38(14) . . . . ?
C23 C22 C27 C26 56.5(2) . . . . ?
C25 C26 C27 C22 -55.8(2) . . . . ?
O3 C4 O1 C1 -175.98(18) . . . . ?
C3 C4 O1 C1 3.3(2) . . . . ?
O2 C1 O1 C4 175.61(19) . . . . ?
C2 C1 O1 C4 -3.7(2) . . . . ?
C15 C10 O4 P1 104.19(17) . . . . ?
C11 C10 O4 P1 -135.50(15) . . . . ?
C17 C16 O5 P1 111.03(16) . . . . ?
C21 C16 O5 P1 -128.19(15) . . . . ?
C23 C22 O6 P1 -103.92(16) . . . . ?
C27 C22 O6 P1 134.43(14) . . . . ?
C16 O5 P1 O4 -53.03(16) . . . . ?
C16 O5 P1 O6 52.07(16) . . . . ?
C16 O5 P1 Co1 -179.99(13) . . . . ?
C10 O4 P1 O5 109.17(15) . . . . ?
C10 O4 P1 O6 0.36(15) . . . . ?
C10 O4 P1 Co1 -127.67(13) . . . . ?
C22 O6 P1 O5 106.26(15) . . . . ?
C22 O6 P1 O4 -145.50(15) . . . . ?
C22 O6 P1 Co1 -17.74(17) . . . . ?
